data_7014054
loop_
_publ_author_name
'Deacon, Glen B.'
'Forsyth, Craig M.'
'Gitlits, Alex'
'Skelton, Brian W.'
'White, Allan H.'

_publ_section_title
;
 Reactions of lanthanoid metals with 3,5-diphenylpyrazole at elevated
 temperatures: synthesis and structures of both homoleptic,
 [Ln3(Ph2pz)9] (Ln = La, Nd), [Ln2(Ph2pz)6] (Ln = Er, Lu), and
 heteroleptic, [Ln(Ph2pz)3(Ph2pzH)2] (Ln = La, Nd, Gd, Tb, Er or Yb),
 pyrazolate complexes.
;
_journal_issue 8
_journal_name_full 'Dalton transactions (Cambridge, England : 2003)'
_journal_page_first 1239
_journal_page_last 1247
_journal_paper_doi 10.1039/b400541d
_journal_year 2004
_chemical_formula_sum 'C75 H57 N10 Nd'
_chemical_formula_weight 1242.59
_space_group_IT_number 15
_symmetry_cell_setting monoclinic
_symmetry_space_group_name_Hall '-C 2yc'
_symmetry_space_group_name_H-M 'C 1 2/c 1'
_cell_angle_alpha 90.00000
_cell_angle_beta 104.535(2)
_cell_angle_gamma 90.00000
_cell_formula_units_Z 4
_cell_length_a 20.328(2)
_cell_length_b 13.805(2)
_cell_length_c 21.940(2)
_cell_measurement_reflns_used 7478
_cell_measurement_temperature 150
_cell_measurement_theta_max 26
_cell_measurement_theta_min 2
_cell_volume 5959.9(12)
_computing_cell_refinement 'Siemens SAINT (Siemens, 1995)'
_computing_data_collection 'Siemens SMART (Siemens, 1995)'
_computing_data_reduction 'xtal ADDREF SORTRF'
_computing_molecular_graphics xtal
_computing_publication_material 'xtal BONDLA CIFIO'
_computing_structure_refinement 'xtal CRYLSQ'
_computing_structure_solution xtal
_diffrn_ambient_temperature 150
_diffrn_measurement_device_type
;
Bruker SMART CCD diffractometer
;
_diffrn_measurement_method '\w scans'
_diffrn_radiation_detector 'CCD area detector'
_diffrn_radiation_monochromator graphite
_diffrn_radiation_source 'sealed tube'
_diffrn_radiation_type 'Mo K\a'
_diffrn_radiation_wavelength .71073
_diffrn_reflns_av_R_equivalents .0400
_diffrn_reflns_av_sigmaI/netI .062
_diffrn_reflns_limit_h_max 26
_diffrn_reflns_limit_h_min -27
_diffrn_reflns_limit_k_max 18
_diffrn_reflns_limit_k_min 0
_diffrn_reflns_limit_l_max 30
_diffrn_reflns_limit_l_min 0
_diffrn_reflns_number 29675
_diffrn_reflns_theta_max 29.27
_diffrn_reflns_theta_min 1.8
_diffrn_standards_decay_% 0
_exptl_absorpt_coefficient_mu .926
_exptl_absorpt_correction_T_max .862
_exptl_absorpt_correction_T_min .735
_exptl_absorpt_correction_type multi-scan
_exptl_absorpt_process_details
;
SADABS; Sheldrick, 1996
;
_exptl_crystal_colour colourless
_exptl_crystal_density_diffrn 1.385
_exptl_crystal_description bar
_exptl_crystal_F_000 2548
_exptl_crystal_size_max .25
_exptl_crystal_size_mid .07
_exptl_crystal_size_min .05
_refine_diff_density_max 1.381
_refine_diff_density_min -.551
_refine_ls_goodness_of_fit_all .952
_refine_ls_goodness_of_fit_ref .989
_refine_ls_hydrogen_treatment noref
_refine_ls_matrix_type atomblock
_refine_ls_number_constraints 0
_refine_ls_number_parameters 390
_refine_ls_number_reflns 6233
_refine_ls_number_restraints 0
_refine_ls_R_factor_all .046
_refine_ls_R_factor_gt .032
_refine_ls_shift/su_max .038
_refine_ls_shift/su_mean .003
_refine_ls_structure_factor_coef F
_refine_ls_weighting_scheme calc
_refine_ls_wR_factor_all .037
_refine_ls_wR_factor_ref .034
_reflns_d_resolution_high .727
_reflns_d_resolution_low 11.276
_reflns_Friedel_coverage 0
_reflns_limit_h_max 27
_reflns_limit_h_min 0
_reflns_limit_k_max 18
_reflns_limit_k_min 0
_reflns_limit_l_max 28
_reflns_limit_l_min -30
_reflns_number_gt 6233
_reflns_number_total 7576
_reflns_threshold_expression 'F    > 4.00 sig(F   )'
_cod_data_source_file b400541d.txt
_cod_data_source_block ag46b3
_cod_original_sg_symbol_Hall -c_2yc
_cod_original_sg_symbol_H-M C_1_2/c_1
_cod_original_formula_sum 'C75 H57 N10 Nd1'
_cod_database_code 7014054

loop_
_symmetry_equiv_pos_as_xyz
+x,+y,+z
-x,+y,1/2-z
-x,-y,-z
+x,-y,1/2+z
1/2+x,1/2+y,+z
1/2-x,1/2+y,1/2-z
1/2-x,1/2-y,-z
1/2+x,1/2-y,1/2+z

loop_
_atom_site_label
_atom_site_fract_x
_atom_site_fract_y
_atom_site_fract_z
_atom_site_U_iso_or_equiv
_atom_site_adp_type
_atom_site_calc_flag
_atom_site_calc_attached_atom
_atom_site_occupancy
_atom_site_disorder_assembly
_atom_site_disorder_group
Nd .50000 .813077(12) .25000 .02139(8) Uani ? ? 1.00000 ? ?
N11 .37667(9) .83097(13) .20440(8) .0252(9) Uani ? ? 1.00000 ? ?
N12 .40773(9) .91185(13) .18680(8) .0241(9) Uani ? ? 1.00000 ? ?
C13 .35900(11) .96777(16) .15006(10) .0251(10) Uani ? ? 1.00000 ? ?
C131 .37509(11) 1.06114(16) .12534(10) .0266(11) Uani ? ? 1.00000 ? ?
C132 .44199(12) 1.08717(17) .12724(11) .0318(12) Uani ? ? 1.00000 ? ?
C133 .45628(13) 1.17722(18) .10540(12) .0350(12) Uani ? ? 1.00000 ? ?
C134 .40437(14) 1.24153(18) .08079(12) .0380(13) Uani ? ? 1.00000 ? ?
C135 .33804(14) 1.21686(19) .07843(13) .0404(13) Uani ? ? 1.00000 ? ?
C136 .32345(12) 1.12802(18) .10046(12) .0354(12) Uani ? ? 1.00000 ? ?
C14 .29579(11) .92364(17) .14382(10) .0290(11) Uani ? ? 1.00000 ? ?
C15 .30907(11) .83798(16) .17875(10) .0257(11) Uani ? ? 1.00000 ? ?
C151 .26158(12) .76660(18) .19365(10) .0294(11) Uani ? ? 1.00000 ? ?
C152 .28485(14) .6793(2) .22251(13) .0406(13) Uani ? ? 1.00000 ? ?
C153 .24024(16) .6167(2) .24147(14) .0524(17) Uani ? ? 1.00000 ? ?
C154 .17242(15) .6394(2) .23118(13) .0508(16) Uani ? ? 1.00000 ? ?
C155 .14865(13) .7258(2) .20194(12) .0463(15) Uani ? ? 1.00000 ? ?
C156 .19253(13) .7890(2) .18326(11) .0378(13) Uani ? ? 1.00000 ? ?
N21 .44979(9) .84578(13) .34792(8) .0231(8) Uani ? ? 1.00000 ? ?
N22 .38248(9) .86914(14) .33564(8) .0252(9) Uani ? ? 1.00000 ? ?
C23 .36175(11) .88803(16) .38813(10) .0260(11) Uani ? ? 1.00000 ? ?
C231 .29167(11) .91474(16) .38741(11) .0273(11) Uani ? ? 1.00000 ? ?
C232 .23840(12) .9017(2) .33441(12) .0387(13) Uani ? ? 1.00000 ? ?
C233 .17325(12) .9318(2) .33431(13) .0445(14) Uani ? ? 1.00000 ? ?
C234 .16068(12) .97342(19) .38763(13) .0391(13) Uani ? ? 1.00000 ? ?
C235 .21285(12) .98282(18) .44132(12) .0358(13) Uani ? ? 1.00000 ? ?
C236 .27806(11) .95407(17) .44137(11) .0289(11) Uani ? ? 1.00000 ? ?
C24 .41829(11) .87706(17) .43782(10) .0267(11) Uani ? ? 1.00000 ? ?
C25 .47160(11) .84961(16) .41119(10) .0224(10) Uani ? ? 1.00000 ? ?
C251 .54094(10) .82337(15) .44541(10) .0228(10) Uani ? ? 1.00000 ? ?
C252 .57784(11) .75305(16) .42258(10) .0256(10) Uani ? ? 1.00000 ? ?
C253 .64206(11) .72697(18) .45723(11) .0298(11) Uani ? ? 1.00000 ? ?
C254 .66953(11) .76808(19) .51568(11) .0327(12) Uani ? ? 1.00000 ? ?
C255 .63329(12) .83768(18) .53893(11) .0314(12) Uani ? ? 1.00000 ? ?
C256 .56985(11) .86634(17) .50376(11) .0282(11) Uani ? ? 1.00000 ? ?
N32 .48728(9) .64405(13) .27637(8) .0234(9) Uani ? ? 1.00000 ? ?
C33 .47963(10) .55138(15) .29242(9) .0213(10) Uani ? ? 1.00000 ? ?
C331 .45442(10) .52704(15) .34802(10) .0225(10) Uani ? ? 1.00000 ? ?
C332 .41942(12) .59484(17) .37507(11) .0311(12) Uani ? ? 1.00000 ? ?
C333 .39819(12) .57160(19) .42869(12) .0359(13) Uani ? ? 1.00000 ? ?
C334 .41155(12) .48058(19) .45588(11) .0346(13) Uani ? ? 1.00000 ? ?
C335 .44556(12) .41286(18) .42908(12) .0335(12) Uani ? ? 1.00000 ? ?
C336 .46678(11) .43548(17) .37578(11) .0285(11) Uani ? ? 1.00000 ? ?
C34 .50000 .4902(2) .25000 .0236(14) Uani ? ? 1.00000 ? ?
H132 .47847 1.04195 .14365 .04000 Uiso ? ? 1.00000 ? ?
H133 .50226 1.19479 .10748 .04300 Uiso ? ? 1.00000 ? ?
H134 .41483 1.30277 .06511 .04800 Uiso ? ? 1.00000 ? ?
H135 .30183 1.26157 .06110 .05100 Uiso ? ? 1.00000 ? ?
H136 .27695 1.11134 .09877 .04400 Uiso ? ? 1.00000 ? ?
H14 .25225 .94740 .12051 .03600 Uiso ? ? 1.00000 ? ?
H152 .33205 .66232 .22944 .05100 Uiso ? ? 1.00000 ? ?
H153 .25730 .55704 .26187 .06700 Uiso ? ? 1.00000 ? ?
H154 .14191 .59537 .24421 .06000 Uiso ? ? 1.00000 ? ?
H155 .10114 .74208 .19494 .05700 Uiso ? ? 1.00000 ? ?
H156 .17575 .84938 .16293 .04800 Uiso ? ? 1.00000 ? ?
H22 .35386 .87245 .29511 .03100 Uiso ? ? 1.00000 ? ?
H232 .24721 .87259 .29741 .04900 Uiso ? ? 1.00000 ? ?
H233 .13678 .92227 .29721 .05400 Uiso ? ? 1.00000 ? ?
H234 .11574 .99687 .38672 .04800 Uiso ? ? 1.00000 ? ?
H235 .20408 1.00980 .47946 .04500 Uiso ? ? 1.00000 ? ?
H236 .31471 .96102 .47873 .03600 Uiso ? ? 1.00000 ? ?
H24 .42074 .88659 .48199 .03300 Uiso ? ? 1.00000 ? ?
H252 .55837 .72254 .38286 .03200 Uiso ? ? 1.00000 ? ?
H253 .66778 .67905 .44090 .03700 Uiso ? ? 1.00000 ? ?
H254 .71367 .74895 .54004 .04000 Uiso ? ? 1.00000 ? ?
H255 .65232 .86567 .57959 .03900 Uiso ? ? 1.00000 ? ?
H256 .54568 .91724 .51933 .03600 Uiso ? ? 1.00000 ? ?
H332 .41021 .65817 .35619 .03800 Uiso ? ? 1.00000 ? ?
H333 .37415 .61953 .44691 .04400 Uiso ? ? 1.00000 ? ?
H334 .39697 .46447 .49324 .04500 Uiso ? ? 1.00000 ? ?
H335 .45470 .34977 .44757 .04200 Uiso ? ? 1.00000 ? ?
H336 .49077 .38768 .35761 .03500 Uiso ? ? 1.00000 ? ?
H34 .50000 .42064 .25000 .02900 Uiso ? ? 1.00000 ? ?

loop_
_atom_site_aniso_label
_atom_site_aniso_U_11
_atom_site_aniso_U_22
_atom_site_aniso_U_33
_atom_site_aniso_U_12
_atom_site_aniso_U_13
_atom_site_aniso_U_23
Nd .02094(9) .02311(9) .02169(9) .00000 .00826(6) .00000
N11 .0248(9) .0309(11) .0206(9) -.0014(7) .0068(7) .0009(7)
N12 .0262(10) .0247(10) .0233(9) -.0012(7) .0094(8) -.0006(7)
C13 .0247(11) .0290(12) .0211(11) .0028(9) .0046(9) -.0019(9)
C131 .0308(12) .0267(12) .0220(11) .0014(9) .0062(9) -.0031(9)
C132 .0335(13) .0327(13) .0304(13) .0043(10) .0100(10) .0016(10)
C133 .0366(13) .0357(14) .0336(13) -.0051(11) .0107(10) -.0020(11)
C134 .0524(16) .0283(13) .0319(13) -.0025(12) .0079(12) .0015(11)
C135 .0425(15) .0327(14) .0409(15) .0056(11) .0009(12) .0041(11)
C136 .0309(13) .0355(14) .0372(14) .0038(10) .0039(11) -.0001(11)
C14 .0248(12) .0355(13) .0254(12) .0020(10) .0037(9) -.0006(10)
C15 .0245(11) .0332(13) .0194(11) -.0015(9) .0052(9) -.0031(9)
C151 .0299(12) .0384(14) .0201(11) -.0085(10) .0067(9) -.0045(10)
C152 .0392(14) .0429(16) .0415(15) -.0048(12) .0134(11) .0035(12)
C153 .062(2) .0464(18) .0511(18) -.0135(15) .0193(15) .0094(14)
C154 .0514(18) .067(2) .0368(15) -.0287(15) .0169(13) -.0013(14)
C155 .0310(14) .073(2) .0349(14) -.0177(13) .0085(11) -.0067(14)
C156 .0312(13) .0528(17) .0273(12) -.0091(11) .0035(10) -.0044(11)
N21 .0211(9) .0276(9) .0212(9) .0029(7) .0063(7) -.0015(7)
N22 .0196(9) .0343(11) .0217(9) .0046(8) .0051(7) -.0016(8)
C23 .0248(12) .0302(12) .0249(11) .0016(9) .0096(9) -.0025(9)
C231 .0220(11) .0310(13) .0310(12) .0025(9) .0105(9) -.0007(10)
C232 .0265(13) .0569(17) .0326(13) .0058(11) .0072(10) -.0088(12)
C233 .0236(13) .0616(19) .0446(16) .0042(12) .0015(11) -.0038(14)
C234 .0249(12) .0409(15) .0555(17) .0065(11) .0175(12) .0012(12)
C235 .0323(13) .0360(14) .0453(15) .0018(11) .0210(11) -.0046(11)
C236 .0260(12) .0329(13) .0301(12) -.0002(10) .0113(10) -.0019(10)
C24 .0278(12) .0320(13) .0218(11) .0011(9) .0090(9) -.0015(9)
C25 .0229(11) .0223(10) .0235(11) .0004(8) .0086(9) -.0010(9)
C251 .0207(10) .0256(12) .0231(10) -.0006(9) .0074(8) .0019(9)
C252 .0263(12) .0264(12) .0251(11) .0001(9) .0082(9) .0014(9)
C253 .0250(12) .0314(12) .0353(13) .0043(10) .0122(10) .0041(10)
C254 .0209(11) .0427(14) .0338(13) .0003(10) .0053(10) .0101(11)
C255 .0281(12) .0398(14) .0251(12) -.0062(10) .0044(9) .0007(10)
C256 .0280(12) .0285(13) .0288(12) -.0011(10) .0085(10) -.0020(10)
N32 .0254(10) .0257(9) .0208(9) .0002(8) .0091(8) -.0005(7)
C33 .0186(10) .0239(11) .0226(11) -.0015(8) .0072(8) .0007(9)
C331 .0187(10) .0263(12) .0230(11) -.0035(8) .0064(8) -.0001(9)
C332 .0349(13) .0290(13) .0326(13) .0006(10) .0142(10) .0016(10)
C333 .0359(14) .0396(15) .0383(14) -.0005(11) .0207(11) -.0029(11)
C334 .0334(13) .0442(15) .0299(13) -.0048(11) .0150(11) .0019(11)
C335 .0328(13) .0347(14) .0351(13) -.0032(10) .0126(10) .0084(11)
C336 .0277(12) .0288(12) .0312(12) -.0003(10) .0114(10) .0020(10)
C34 .0188(15) .0270(16) .0252(16) .00000 .0059(12) .00000

loop_
_atom_type_symbol
_atom_type_description
_atom_type_oxidation_number
_atom_type_number_in_cell
_atom_type_scat_dispersion_real
_atom_type_scat_dispersion_imag
_atom_type_scat_source
C ? 0 300 .002 .002 'Int Tables Vol IV Tables 2.2B and 2.3.1'
H ? 0 228 0 0 'Int Tables Vol IV Tables 2.2B and 2.3.1'
N ? 0 40 .004 .003 'Int Tables Vol IV Tables 2.2B and 2.3.1'
Nd ? 0 4 -.535 3.018 'Int Tables Vol IV Tables 2.2B and 2.3.1'

loop_
_diffrn_attenuator_code
_diffrn_attenuator_scale
? ?

loop_
_geom_angle_atom_site_label_1
_geom_angle_atom_site_label_2
_geom_angle_atom_site_label_3
_geom_angle_site_symmetry_1
_geom_angle_site_symmetry_2
_geom_angle_site_symmetry_3
_geom_angle
_geom_angle_publ_flag
N11 Nd N12 . . . 32.71(6) ?
N11 Nd N21 . . . 75.62(6) ?
N11 Nd N32 . . . 91.98(6) ?
N11 Nd N11 . . '2 655' 168.51(6) ?
N11 Nd N12 . . '2 655' 136.87(6) ?
N11 Nd N21 . . '2 655' 102.36(6) ?
N11 Nd N32 . . '2 655' 99.06(6) ?
N12 Nd N21 . . . 88.16(6) ?
N12 Nd N32 . . . 123.83(6) ?
N12 Nd N11 . . '2 655' 136.87(6) ?
N12 Nd N12 . . '2 655' 112.31(6) ?
N12 Nd N21 . . '2 655' 80.88(6) ?
N12 Nd N32 . . '2 655' 120.76(6) ?
N21 Nd N32 . . . 83.37(6) ?
N21 Nd N11 . . '2 655' 102.36(6) ?
N21 Nd N12 . . '2 655' 80.88(6) ?
N21 Nd N21 . . '2 655' 160.29(6) ?
N21 Nd N32 . . '2 655' 116.33(6) ?
N32 Nd N11 . . '2 655' 99.06(6) ?
N32 Nd N12 . . '2 655' 120.76(6) ?
N32 Nd N21 . . '2 655' 116.33(6) ?
N32 Nd N32 . . '2 655' 32.97(6) ?
N11 Nd N12 '2 655' . '2 655' 32.71(6) ?
N11 Nd N21 '2 655' . '2 655' 75.62(6) ?
N11 Nd N32 '2 655' . '2 655' 91.98(6) ?
N12 Nd N21 '2 655' . '2 655' 88.16(6) ?
N12 Nd N32 '2 655' . '2 655' 123.83(6) ?
N21 Nd N32 '2 655' . '2 655' 83.37(6) ?
Nd N11 N12 . . . 72.89(10) ?
Nd N11 C15 . . . 178.25(15) ?
N12 N11 C15 . . . 108.26(17) ?
Nd N12 N11 . . . 74.40(10) ?
Nd N12 C13 . . . 177.01(16) ?
N11 N12 C13 . . . 108.04(17) ?
N12 C13 C131 . . . 121.63(19) ?
N12 C13 C14 . . . 109.1(2) ?
C131 C13 C14 . . . 129.2(2) ?
C13 C131 C132 . . . 121.4(2) ?
C13 C131 C136 . . . 120.5(2) ?
C132 C131 C136 . . . 118.1(2) ?
C131 C132 C133 . . . 120.4(2) ?
C131 C132 H132 . . . 119.7 ?
C133 C132 H132 . . . 119.9 ?
C132 C133 C134 . . . 120.3(2) ?
C132 C133 H133 . . . 119.8 ?
C134 C133 H133 . . . 119.9 ?
C133 C134 C135 . . . 120.0(2) ?
C133 C134 H134 . . . 119.5 ?
C135 C134 H134 . . . 120.6 ?
C134 C135 C136 . . . 120.1(2) ?
C134 C135 H135 . . . 120.0 ?
C136 C135 H135 . . . 119.9 ?
C131 C136 C135 . . . 121.1(2) ?
C131 C136 H136 . . . 119.2 ?
C135 C136 H136 . . . 119.6 ?
C13 C14 C15 . . . 105.59(18) ?
C13 C14 H14 . . . 127.2 ?
C15 C14 H14 . . . 127.2 ?
N11 C15 C14 . . . 109.0(2) ?
N11 C15 C151 . . . 120.96(19) ?
C14 C15 C151 . . . 129.8(2) ?
C15 C151 C152 . . . 121.0(2) ?
C15 C151 C156 . . . 120.2(2) ?
C152 C151 C156 . . . 118.6(2) ?
C151 C152 C153 . . . 120.2(3) ?
C151 C152 H152 . . . 119.7 ?
C153 C152 H152 . . . 120.1 ?
C152 C153 C154 . . . 120.7(3) ?
C152 C153 H153 . . . 119.1 ?
C154 C153 H153 . . . 120.2 ?
C153 C154 C155 . . . 119.5(3) ?
C153 C154 H154 . . . 120.1 ?
C155 C154 H154 . . . 120.5 ?
C154 C155 C156 . . . 120.4(3) ?
C154 C155 H155 . . . 119.6 ?
C156 C155 H155 . . . 120.0 ?
C151 C156 C155 . . . 120.5(2) ?
C151 C156 H156 . . . 119.3 ?
C155 C156 H156 . . . 120.2 ?
Nd N21 N22 . . . 116.94(12) ?
Nd N21 C25 . . . 138.65(14) ?
N22 N21 C25 . . . 104.37(18) ?
N21 N22 C23 . . . 112.96(16) ?
N21 N22 H22 . . . 123.6 ?
C23 N22 H22 . . . 123.42 ?
N22 C23 C231 . . . 123.39(18) ?
N22 C23 C24 . . . 106.1(2) ?
C231 C23 C24 . . . 130.5(2) ?
C23 C231 C232 . . . 121.9(2) ?
C23 C231 C236 . . . 119.24(18) ?
C232 C231 C236 . . . 118.9(2) ?
C231 C232 C233 . . . 120.4(2) ?
C231 C232 H232 . . . 119.3 ?
C233 C232 H232 . . . 120.2 ?
C232 C233 C234 . . . 120.1(2) ?
C232 C233 H233 . . . 119.5 ?
C234 C233 H233 . . . 120.4 ?
C233 C234 C235 . . . 119.7(2) ?
C233 C234 H234 . . . 119.8 ?
C235 C234 H234 . . . 120.5 ?
C234 C235 C236 . . . 120.3(3) ?
C234 C235 H235 . . . 120.2 ?
C236 C235 H235 . . . 119.5 ?
C231 C236 C235 . . . 120.4(2) ?
C231 C236 H236 . . . 119.1 ?
C235 C236 H236 . . . 120.5 ?
C23 C24 C25 . . . 106.1(2) ?
C23 C24 H24 . . . 126.9 ?
C25 C24 H24 . . . 127.0 ?
N21 C25 C24 . . . 110.48(17) ?
N21 C25 C251 . . . 122.9(2) ?
C24 C25 C251 . . . 126.6(2) ?
C25 C251 C252 . . . 121.51(18) ?
C25 C251 C256 . . . 119.5(2) ?
C252 C251 C256 . . . 118.91(18) ?
C251 C252 C253 . . . 120.2(2) ?
C251 C252 H252 . . . 119.7 ?
C253 C252 H252 . . . 120.1 ?
C252 C253 C254 . . . 120.5(2) ?
C252 C253 H253 . . . 119.9 ?
C254 C253 H253 . . . 119.6 ?
C253 C254 C255 . . . 119.8(2) ?
C253 C254 H254 . . . 120.4 ?
C255 C254 H254 . . . 119.7 ?
C254 C255 C256 . . . 120.0(2) ?
C254 C255 H255 . . . 119.6 ?
C256 C255 H255 . . . 120.3 ?
C251 C256 C255 . . . 120.5(2) ?
C251 C256 H256 . . . 119.8 ?
C255 C256 H256 . . . 119.7 ?
Nd N32 C33 . . . 178.35(16) ?
Nd N32 N32 . . '2 655' 73.52(11) ?
C33 N32 N32 . . '2 655' 108.13(18) ?
N32 C33 C331 . . . 121.3(2) ?
N32 C33 C34 . . . 109.2(2) ?
C331 C33 C34 . . . 129.5(2) ?
C33 C331 C332 . . . 121.3(2) ?
C33 C331 C336 . . . 120.3(2) ?
C332 C331 C336 . . . 118.4(2) ?
C331 C332 C333 . . . 120.4(2) ?
C331 C332 H332 . . . 119.3 ?
C333 C332 H332 . . . 120.3 ?
C332 C333 C334 . . . 120.3(2) ?
C332 C333 H333 . . . 119.3 ?
C334 C333 H333 . . . 120.4 ?
C333 C334 C335 . . . 119.7(2) ?
C333 C334 H334 . . . 120.3 ?
C335 C334 H334 . . . 120.0 ?
C334 C335 C336 . . . 120.3(2) ?
C334 C335 H335 . . . 120.0 ?
C336 C335 H335 . . . 119.7 ?
C331 C336 C335 . . . 120.9(2) ?
C331 C336 H336 . . . 119.5 ?
C335 C336 H336 . . . 119.6 ?
C33 C34 H34 . . . 127.30 ?
C33 C34 C33 . . '2 655' 105.4(2) ?
H34 C34 C33 . . '2 655' 127.3) ?

loop_
_geom_bond_atom_site_label_1
_geom_bond_atom_site_label_2
_geom_bond_site_symmetry_1
_geom_bond_site_symmetry_2
_geom_bond_distance
_geom_bond_publ_flag
Nd N11 . . 2.4675(18) ?
Nd N12 . . 2.4484(17) ?
Nd N21 . . 2.639(2) ?
Nd N32 . . 2.4335(19) ?
Nd N11 . '2 655' 2.4675(18) ?
Nd N12 . '2 655' 2.4484(17) ?
Nd N21 . '2 655' 2.639(2) ?
Nd N32 . '2 655' 2.4335(19) ?
N11 N12 . . 1.385(3) ?
N11 C15 . . 1.351(3) ?
N12 C13 . . 1.351(3) ?
C13 C131 . . 1.467(3) ?
C13 C14 . . 1.397(3) ?
C131 C132 . . 1.397(3) ?
C131 C136 . . 1.402(3) ?
C132 C133 . . 1.389(4) ?
C132 H132 . . .967 ?
C133 C134 . . 1.381(3) ?
C133 H133 . . .956 ?
C134 C135 . . 1.379(4) ?
C134 H134 . . .957 ?
C135 C136 . . 1.378(4) ?
C135 H135 . . .963 ?
C136 H136 . . .965 ?
C14 C15 . . 1.398(3) ?
C14 H14 . . .962 ?
C15 C151 . . 1.472(3) ?
C151 C152 . . 1.388(4) ?
C151 C156 . . 1.399(3) ?
C152 C153 . . 1.390(4) ?
C152 H152 . . .962 ?
C153 C154 . . 1.376(4) ?
C153 H153 . . .960 ?
C154 C155 . . 1.382(4) ?
C154 H154 . . .962 ?
C155 C156 . . 1.382(4) ?
C155 H155 . . .966 ?
C156 H156 . . .966 ?
N21 N22 . . 1.365(2) ?
N21 C25 . . 1.348(3) ?
N22 C23 . . 1.347(3) ?
N22 H22 . . .9337 ?
C23 C231 . . 1.468(3) ?
C23 C24 . . 1.380(3) ?
C231 C232 . . 1.388(3) ?
C231 C236 . . 1.392(3) ?
C232 C233 . . 1.387(4) ?
C232 H232 . . .962 ?
C233 C234 . . 1.383(4) ?
C233 H233 . . .963 ?
C234 C235 . . 1.379(3) ?
C234 H234 . . .965 ?
C235 C236 . . 1.383(3) ?
C235 H235 . . .972 ?
C236 H236 . . .964 ?
C24 C25 . . 1.406(3) ?
C24 H24 . . .967 ?
C25 C251 . . 1.466(3) ?
C251 C252 . . 1.394(3) ?
C251 C256 . . 1.399(3) ?
C252 C253 . . 1.383(3) ?
C252 H252 . . .959 ?
C253 C254 . . 1.385(3) ?
C253 H253 . . .966 ?
C254 C255 . . 1.384(4) ?
C254 H254 . . .959 ?
C255 C256 . . 1.384(3) ?
C255 H255 . . .960 ?
C256 H256 . . .968 ?
N32 C33 . . 1.346(3) ?
N32 N32 . '2 655' 1.381(3) ?
C33 C331 . . 1.476(3) ?
C33 C34 . . 1.395(3) ?
C331 C332 . . 1.395(3) ?
C331 C336 . . 1.398(3) ?
C332 C333 . . 1.388(4) ?
C332 H332 . . .965 ?
C333 C334 . . 1.388(4) ?
C333 H333 . . .967 ?
C334 C335 . . 1.379(4) ?
C334 H334 . . .965 ?
C335 C336 . . 1.380(4) ?
C335 H335 . . .959 ?
C336 H336 . . .964 ?
C34 H34 . . .960 ?

loop_
_geom_hbond_atom_site_label_D
_geom_hbond_atom_site_label_H
_geom_hbond_atom_site_label_A
_geom_hbond_site_symmetry_D
_geom_hbond_site_symmetry_H
_geom_hbond_site_symmetry_A
_geom_hbond_distance_DH
_geom_hbond_distance_HA
_geom_hbond_distance_DA
_geom_hbond_angle_DHA
_geom_hbond_publ_flag
? ? ? ? ? ? ? ? ? ? ?

loop_
_geom_torsion_atom_site_label_1
_geom_torsion_atom_site_label_2
_geom_torsion_atom_site_label_3
_geom_torsion_atom_site_label_4
_geom_torsion_site_symmetry_1
_geom_torsion_site_symmetry_2
_geom_torsion_site_symmetry_3
_geom_torsion_site_symmetry_4
_geom_torsion
_geom_torsion_publ_flag
? ? ? ? ? ? ? ? ? ?
